data_7251277
loop_
_publ_author_name
'Xie, Shu-Yue'
'Liu, Ming-Hui'
'Wang, Ning'
'Zhang, Xi-Meng'
'Wang, Shen-Hao'
'Yang, Yan'
'Li, Jun'
'Zhang, Bo'

_publ_section_title
;
 Two semiconductive haloargentates with metal-complex cations: Crystal
 structures, band gaps, photocurrent responses and theoretical
 investigations
;
_journal_name_full CrystEngComm
_journal_paper_doi 10.1039/D5CE00975H
_journal_year 2025
_chemical_formula_sum 'C60 H52 Ag6 Br11 N13 Ni2'
_chemical_formula_weight 2598.79
_space_group_crystal_system trigonal
_space_group_IT_number 148
_space_group_name_Hall '-R 3'
_space_group_name_H-M_alt 'R -3 :H'
_atom_sites_solution_hydrogens mixed
_audit_creation_method SHELXL-2014/7
_audit_update_record
;
2025-09-27 deposited with the CCDC.	2025-11-21 downloaded from the CCDC.
;
_cell_angle_alpha 90
_cell_angle_beta 90
_cell_angle_gamma 120
_cell_formula_units_Z 3
_cell_length_a 14.0354(11)
_cell_length_b 14.0354(11)
_cell_length_c 30.393(2)
_cell_measurement_reflns_used 3059
_cell_measurement_temperature 293(2)
_cell_measurement_theta_max 27.35
_cell_measurement_theta_min 2.15
_cell_volume 5185.1(7)
_computing_structure_refinement 'SHELXL-2014/7 (Sheldrick, 2014)'
_diffrn_ambient_temperature 293(2)
_diffrn_measured_fraction_theta_full 1.000
_diffrn_measured_fraction_theta_max 1.000
_diffrn_measurement_device_type 'Bruker SMART'
_diffrn_radiation_type MoK\a
_diffrn_radiation_wavelength 0.71073
_diffrn_reflns_av_R_equivalents 0.0530
_diffrn_reflns_av_unetI/netI 0.0465
_diffrn_reflns_Laue_measured_fraction_full 1.000
_diffrn_reflns_Laue_measured_fraction_max 1.000
_diffrn_reflns_limit_h_max 17
_diffrn_reflns_limit_h_min -9
_diffrn_reflns_limit_k_max 17
_diffrn_reflns_limit_k_min -17
_diffrn_reflns_limit_l_max 36
_diffrn_reflns_limit_l_min -37
_diffrn_reflns_number 9654
_diffrn_reflns_point_group_measured_fraction_full 1.000
_diffrn_reflns_point_group_measured_fraction_max 1.000
_diffrn_reflns_theta_full 25.242
_diffrn_reflns_theta_max 26.372
_diffrn_reflns_theta_min 2.010
_exptl_absorpt_coefficient_mu 8.602
_exptl_crystal_colour pale-red
_exptl_crystal_density_diffrn 2.497
_exptl_crystal_description block
_exptl_crystal_F_000 3678
_refine_diff_density_max 0.659
_refine_diff_density_min -0.855
_refine_diff_density_rms 0.115
_refine_ls_extinction_coef 0.00058(4)
_refine_ls_extinction_expression Fc^*^=kFc[1+0.001xFc^2^\l^3^/sin(2\q)]^-1/4^
_refine_ls_extinction_method 'SHELXL-2014/7 (Sheldrick 2014'
_refine_ls_goodness_of_fit_ref 1.031
_refine_ls_hydrogen_treatment constr
_refine_ls_matrix_type full
_refine_ls_number_parameters 142
_refine_ls_number_reflns 2366
_refine_ls_number_restraints 0
_refine_ls_restrained_S_all 1.031
_refine_ls_R_factor_all 0.0566
_refine_ls_R_factor_gt 0.0362
_refine_ls_shift/su_max 0.000
_refine_ls_shift/su_mean 0.000
_refine_ls_structure_factor_coef Fsqd
_refine_ls_weighting_details 'w=1/[\s^2^(Fo^2^)+(0.0433P)^2^] where P=(Fo^2^+2Fc^2^)/3'
_refine_ls_weighting_scheme calc
_refine_ls_wR_factor_gt 0.0821
_refine_ls_wR_factor_ref 0.0876
_reflns_Friedel_coverage 0.000
_reflns_number_gt 1736
_reflns_number_total 2366
_reflns_threshold_expression 'I > 2\s(I)'
_cod_data_source_file d5ce00975h2.cif
_cod_data_source_block Com-2
_cod_original_cell_volume 5185.1(9)
_cod_database_code 7251277
_shelx_shelxl_version_number 2014/7
_shelx_space_group_comment
;
The symmetry employed for this shelxl refinement is uniquely defined
by the following loop, which should always be used as a source of
symmetry information in preference to the above space-group names.
They are only intended as comments.
;

loop_
_space_group_symop_operation_xyz
'x, y, z'
'-y, x-y, z'
'-x+y, -x, z'
'x+2/3, y+1/3, z+1/3'
'-y+2/3, x-y+1/3, z+1/3'
'-x+y+2/3, -x+1/3, z+1/3'
'x+1/3, y+2/3, z+2/3'
'-y+1/3, x-y+2/3, z+2/3'
'-x+y+1/3, -x+2/3, z+2/3'
'-x, -y, -z'
'y, -x+y, -z'
'x-y, x, -z'
'-x+2/3, -y+1/3, -z+1/3'
'y+2/3, -x+y+1/3, -z+1/3'
'x-y+2/3, x+1/3, -z+1/3'
'-x+1/3, -y+2/3, -z+2/3'
'y+1/3, -x+y+2/3, -z+2/3'
'x-y+1/3, x+2/3, -z+2/3'

loop_
_atom_site_label
_atom_site_type_symbol
_atom_site_fract_x
_atom_site_fract_y
_atom_site_fract_z
_atom_site_U_iso_or_equiv
_atom_site_adp_type
_atom_site_occupancy
_atom_site_site_symmetry_order
_atom_site_calc_flag
_atom_site_refinement_flags_posn
_atom_site_refinement_flags_adp
_atom_site_refinement_flags_occupancy
_atom_site_disorder_assembly
_atom_site_disorder_group
Ag1 Ag 0.80933(4) 0.42359(4) -0.03630(2) 0.05220(18) Uani 1 1 d . . . . .
Br1 Br 0.74749(5) 0.54030(5) -0.08365(2) 0.0587(2) Uani 1 1 d . . . . .
Br2 Br 1.0000 0.5000 0.0000 0.0808(4) Uani 1 2 d S . P . .
Br3 Br 0.6667 0.3333 0.03611(3) 0.0408(2) Uani 1 3 d S T P . .
Ni1 Ni 0.6667 0.3333 0.21083(3) 0.0248(2) Uani 1 3 d S T P . .
N1 N 0.7608(3) 0.4771(3) 0.24635(11) 0.0285(8) Uani 1 1 d . . . . .
N2 N 0.6427(3) 0.4447(3) 0.17575(11) 0.0299(9) Uani 1 1 d . . . . .
C1 C 0.7483(4) 0.5615(4) 0.23420(14) 0.0330(11) Uani 1 1 d . . . . .
C2 C 0.7998(5) 0.6596(4) 0.25671(17) 0.0474(14) Uani 1 1 d . . . . .
H2 H 0.7876 0.7167 0.2487 0.057 Uiso 1 1 calc R U . . .
C3 C 0.8680(5) 0.6729(5) 0.29046(18) 0.0555(16) Uani 1 1 d . . . . .
H3 H 0.9038 0.7391 0.3057 0.067 Uiso 1 1 calc R U . . .
C4 C 0.8836(5) 0.5890(5) 0.30167(17) 0.0523(15) Uani 1 1 d . . . . .
H4 H 0.9318 0.5971 0.3242 0.063 Uiso 1 1 calc R U . . .
C5 C 0.8275(4) 0.4920(4) 0.27944(15) 0.0396(12) Uani 1 1 d . . . . .
H5 H 0.8368 0.4335 0.2880 0.047 Uiso 1 1 calc R U . . .
C6 C 0.6830(4) 0.5432(4) 0.19427(14) 0.0327(11) Uani 1 1 d . . . . .
C7 C 0.6658(5) 0.6217(5) 0.17513(19) 0.0535(15) Uani 1 1 d . . . . .
H7 H 0.6922 0.6898 0.1886 0.064 Uiso 1 1 calc R U . . .
C8 C 0.6099(5) 0.6000(6) 0.13632(19) 0.0617(17) Uani 1 1 d . . . . .
H8 H 0.5975 0.6527 0.1232 0.074 Uiso 1 1 calc R U . . .
C9 C 0.5728(5) 0.5004(5) 0.11709(17) 0.0528(15) Uani 1 1 d . . . . .
H9 H 0.5366 0.4843 0.0901 0.063 Uiso 1 1 calc R U . . .
C10 C 0.5895(4) 0.4255(4) 0.13795(15) 0.0406(12) Uani 1 1 d . . . . .
H10 H 0.5622 0.3565 0.1251 0.049 Uiso 1 1 calc R U . . .
N3 N 0.6667 0.3333 -0.1667 0.095(5) Uani 1 6 d S T P . .
H3A H 0.6336 0.2813 -0.1469 0.142 Uiso 0.1667 1 d R U P . .
H3B H 0.6147 0.3144 -0.1864 0.142 Uiso 0.1667 1 d R U P . .
H3C H 0.7254 0.3332 -0.1781 0.142 Uiso 0.1667 1 d R U P . .
H3D H 0.6874 0.3997 -0.1552 0.142 Uiso 0.1667 1 d R U P . .

loop_
_atom_site_aniso_label
_atom_site_aniso_U_11
_atom_site_aniso_U_22
_atom_site_aniso_U_33
_atom_site_aniso_U_23
_atom_site_aniso_U_13
_atom_site_aniso_U_12
Ag1 0.0430(3) 0.0519(3) 0.0591(3) -0.0027(2) -0.0067(2) 0.0218(2)
Br1 0.0528(4) 0.0662(4) 0.0636(4) 0.0303(3) 0.0200(3) 0.0345(3)
Br2 0.0401(5) 0.0981(8) 0.0553(6) 0.0321(5) -0.0161(4) -0.0020(5)
Br3 0.0471(4) 0.0471(4) 0.0283(5) 0.000 0.000 0.02354(18)
Ni1 0.0263(3) 0.0263(3) 0.0218(5) 0.000 0.000 0.01315(17)
N1 0.025(2) 0.029(2) 0.030(2) -0.0027(16) -0.0026(16) 0.0129(18)
N2 0.027(2) 0.035(2) 0.029(2) -0.0008(17) -0.0042(16) 0.0163(19)
C1 0.037(3) 0.031(3) 0.029(3) 0.003(2) 0.006(2) 0.015(2)
C2 0.065(4) 0.030(3) 0.048(3) -0.006(2) 0.001(3) 0.025(3)
C3 0.062(4) 0.038(3) 0.050(4) -0.013(3) -0.002(3) 0.012(3)
C4 0.051(4) 0.052(4) 0.040(3) -0.011(3) -0.012(3) 0.016(3)
C5 0.043(3) 0.041(3) 0.034(3) -0.004(2) -0.008(2) 0.020(3)
C6 0.034(3) 0.037(3) 0.032(3) 0.007(2) 0.006(2) 0.021(2)
C7 0.064(4) 0.040(3) 0.067(4) 0.007(3) 0.000(3) 0.034(3)
C8 0.070(4) 0.076(5) 0.058(4) 0.027(3) -0.002(3) 0.051(4)
C9 0.055(4) 0.073(4) 0.038(3) 0.011(3) -0.008(3) 0.038(3)
C10 0.041(3) 0.047(3) 0.038(3) 0.004(2) -0.010(2) 0.025(3)
N3 0.108(8) 0.108(8) 0.069(10) 0.000 0.000 0.054(4)

loop_
_atom_type_symbol
_atom_type_description
_atom_type_scat_dispersion_real
_atom_type_scat_dispersion_imag
_atom_type_scat_source
C C 0.0033 0.0016 'International Tables Vol C Tables 4.2.6.8 and 6.1.1.4'
H H 0.0000 0.0000 'International Tables Vol C Tables 4.2.6.8 and 6.1.1.4'
N N 0.0061 0.0033 'International Tables Vol C Tables 4.2.6.8 and 6.1.1.4'
Br Br -0.2901 2.4595 'International Tables Vol C Tables 4.2.6.8 and 6.1.1.4'
Ni Ni 0.3393 1.1124 'International Tables Vol C Tables 4.2.6.8 and 6.1.1.4'
Ag Ag -0.8971 1.1015 'International Tables Vol C Tables 4.2.6.8 and 6.1.1.4'

loop_
_geom_angle_atom_site_label_1
_geom_angle_atom_site_label_2
_geom_angle_atom_site_label_3
_geom_angle
_geom_angle_site_symmetry_1
_geom_angle_site_symmetry_3
_geom_angle_publ_flag
Br2 Ag1 Br1 124.84(2) . . ?
Br2 Ag1 Br1 101.94(2) . 3_665 ?
Br1 Ag1 Br1 110.64(3) . 3_665 ?
Br2 Ag1 Br3 102.083(18) . . ?
Br1 Ag1 Br3 109.02(2) . . ?
Br1 Ag1 Br3 106.87(2) 3_665 . ?
Br2 Ag1 Ag1 129.52(2) . 3_665 ?
Br1 Ag1 Ag1 105.63(2) . 3_665 ?
Br1 Ag1 Ag1 54.16(2) 3_665 3_665 ?
Br3 Ag1 Ag1 57.329(11) . 3_665 ?
Br2 Ag1 Ag1 150.953(15) . 2_655 ?
Br1 Ag1 Ag1 56.51(2) . 2_655 ?
Br1 Ag1 Ag1 103.726(19) 3_665 2_655 ?
Br3 Ag1 Ag1 57.329(11) . 2_655 ?
Ag1 Ag1 Ag1 60.0 3_665 2_655 ?
Ag1 Br1 Ag1 69.33(2) . 2_655 ?
Ag1 Br2 Ag1 180.0 . 10_765 ?
Ag1 Br3 Ag1 65.34(2) 3_665 . ?
Ag1 Br3 Ag1 65.34(2) 3_665 2_655 ?
Ag1 Br3 Ag1 65.34(2) . 2_655 ?
N2 Ni1 N2 95.50(14) 3_665 2_655 ?
N2 Ni1 N2 95.50(14) 3_665 . ?
N2 Ni1 N2 95.50(14) 2_655 . ?
N2 Ni1 N1 78.29(14) 3_665 3_665 ?
N2 Ni1 N1 91.37(14) 2_655 3_665 ?
N2 Ni1 N1 171.18(15) . 3_665 ?
N2 Ni1 N1 91.37(14) 3_665 . ?
N2 Ni1 N1 171.18(15) 2_655 . ?
N2 Ni1 N1 78.29(14) . . ?
N1 Ni1 N1 95.46(13) 3_665 . ?
N2 Ni1 N1 171.18(15) 3_665 2_655 ?
N2 Ni1 N1 78.29(14) 2_655 2_655 ?
N2 Ni1 N1 91.37(14) . 2_655 ?
N1 Ni1 N1 95.45(13) 3_665 2_655 ?
N1 Ni1 N1 95.45(13) . 2_655 ?
C5 N1 C1 118.0(4) . . ?
C5 N1 Ni1 127.3(3) . . ?
C1 N1 Ni1 114.6(3) . . ?
C6 N2 C10 118.9(4) . . ?
C6 N2 Ni1 115.2(3) . . ?
C10 N2 Ni1 125.9(3) . . ?
N1 C1 C2 121.0(4) . . ?
N1 C1 C6 115.0(4) . . ?
C2 C1 C6 123.9(5) . . ?
C3 C2 C1 119.7(5) . . ?
C3 C2 H2 120.1 . . ?
C1 C2 H2 120.1 . . ?
C4 C3 C2 119.1(5) . . ?
C4 C3 H3 120.4 . . ?
C2 C3 H3 120.4 . . ?
C3 C4 C5 119.0(6) . . ?
C3 C4 H4 120.5 . . ?
C5 C4 H4 120.5 . . ?
N1 C5 C4 123.0(5) . . ?
N1 C5 H5 118.5 . . ?
C4 C5 H5 118.5 . . ?
N2 C6 C7 120.1(5) . . ?
N2 C6 C1 115.9(4) . . ?
C7 C6 C1 123.9(5) . . ?
C8 C7 C6 120.0(5) . . ?
C8 C7 H7 120.0 . . ?
C6 C7 H7 120.0 . . ?
C7 C8 C9 119.0(5) . . ?
C7 C8 H8 120.5 . . ?
C9 C8 H8 120.5 . . ?
C10 C9 C8 118.4(5) . . ?
C10 C9 H9 120.8 . . ?
C8 C9 H9 120.8 . . ?
N2 C10 C9 123.5(5) . . ?
N2 C10 H10 118.3 . . ?
C9 C10 H10 118.3 . . ?
H3A N3 H3B 101.7 . . ?
H3A N3 H3C 111.6 . . ?
H3B N3 H3C 111.2 . . ?
H3A N3 H3D 111.2 . . ?
H3B N3 H3D 111.6 . . ?
H3C N3 H3D 109.4 . . ?

loop_
_geom_bond_atom_site_label_1
_geom_bond_atom_site_label_2
_geom_bond_distance
_geom_bond_site_symmetry_2
_geom_bond_publ_flag
Ag1 Br2 2.5805(5) . ?
Ag1 Br1 2.6323(7) . ?
Ag1 Br1 2.7082(7) 3_665 ?
Ag1 Br3 2.8144(8) . ?
Ag1 Ag1 3.0384(8) 3_665 ?
Ag1 Ag1 3.0384(8) 2_655 ?
Br1 Ag1 2.7083(7) 2_655 ?
Br2 Ag1 2.5805(5) 10_765 ?
Br3 Ag1 2.8144(8) 3_665 ?
Br3 Ag1 2.8144(8) 2_655 ?
Ni1 N2 2.054(4) 3_665 ?
Ni1 N2 2.054(4) 2_655 ?
Ni1 N2 2.054(4) . ?
Ni1 N1 2.078(4) 3_665 ?
Ni1 N1 2.078(4) . ?
Ni1 N1 2.078(4) 2_655 ?
N1 C5 1.318(6) . ?
N1 C1 1.333(6) . ?
N2 C6 1.329(6) . ?
N2 C10 1.322(5) . ?
C1 C2 1.376(7) . ?
C1 C6 1.464(6) . ?
C2 C3 1.352(7) . ?
C2 H2 0.9300 . ?
C3 C4 1.343(8) . ?
C3 H3 0.9300 . ?
C4 C5 1.364(7) . ?
C4 H4 0.9300 . ?
C5 H5 0.9300 . ?
C6 C7 1.370(7) . ?
C7 C8 1.364(8) . ?
C7 H7 0.9300 . ?
C8 C9 1.356(8) . ?
C8 H8 0.9300 . ?
C9 C10 1.346(7) . ?
C9 H9 0.9300 . ?
C10 H10 0.9300 . ?
N3 H3A 0.8770 . ?
N3 H3B 0.8771 . ?
N3 H3C 0.8954 . ?
N3 H3D 0.8954 . ?

loop_
_geom_hbond_atom_site_label_D
_geom_hbond_atom_site_label_H
_geom_hbond_atom_site_label_A
_geom_hbond_distance_DH
_geom_hbond_distance_HA
_geom_hbond_distance_DA
_geom_hbond_angle_DHA
_geom_hbond_site_symmetry_A
C9 H9 Br2 0.93 2.82 3.702(5) 159.5 2_655
C10 H10 N2 0.93 2.67 3.195(6) 116.8 2_655
N3 H3A Br1 0.88 2.86 3.5770(7) 139.7 2_655
N3 H3A Br1 0.88 3.12 3.5770(7) 114.4 3_665
N3 H3B Br1 0.88 3.12 3.5770(7) 114.4 16_654
N3 H3B Br1 0.88 2.86 3.5770(7) 139.7 18_544
N3 H3C Br1 0.90 2.92 3.5770(7) 131.7 17_554
N3 H3D Br1 0.90 2.77 3.5770(7) 150.5 .
